data_7712149
loop_
_publ_author_name
'Kudo, Eiji'
'Oba, Yuki'
'Yamamoto, Koji'
'Murahashi, Tetsuro'

_publ_section_title
;
 Di- and trinuclear sandwich complexes of a cross-conjugated fulvene.
;
_journal_issue 6
_journal_name_full 'Dalton transactions (Cambridge, England : 2003)'
_journal_page_first 1568
_journal_page_last 1573
_journal_paper_doi 10.1039/d2dt03521a
_journal_volume 52
_journal_year 2023
_chemical_formula_moiety 'C40 H34 N2 Pd2, 4(B0.5 F2), 2(C H3 N O2)'
_chemical_formula_sum 'C42 H40 B2 F8 N4 O4 Pd2'
_chemical_formula_weight 1051.20
_space_group_crystal_system orthorhombic
_space_group_IT_number 56
_space_group_name_Hall '-P 2ab 2ac'
_space_group_name_H-M_alt 'P c c n'
_atom_sites_solution_hydrogens geom
_atom_sites_solution_primary direct
_audit_creation_date 2022-11-28
_audit_creation_method
;
Olex2 1.5-alpha
(compiled 2022.11.02 svn.ra8b101fa for OlexSys, GUI svn.r6635)
;
_audit_update_record
;
2022-12-07 deposited with the CCDC.	2022-12-23 downloaded from the CCDC.
;
_cell_angle_alpha 90
_cell_angle_beta 90
_cell_angle_gamma 90
_cell_formula_units_Z 8
_cell_length_a 31.0364(17)
_cell_length_b 14.3700(9)
_cell_length_c 19.3410(12)
_cell_measurement_reflns_used 35516
_cell_measurement_temperature 153(2)
_cell_measurement_theta_max 27.76
_cell_measurement_theta_min 3.20
_cell_volume 8626.0(9)
_computing_cell_refinement 'RAPID AUTO (Rigaku, ????)'
_computing_data_collection 'RAPID AUTO (Rigaku, ????)'
_computing_data_reduction 'RAPID AUTO (Rigaku, ????)'
_computing_molecular_graphics 'Olex2 1.5-alpha (Dolomanov et al., 2009)'
_computing_publication_material 'Olex2 1.5-alpha (Dolomanov et al., 2009)'
_computing_structure_refinement 'SHELXL 2018/3 (Sheldrick, 2015)'
_computing_structure_solution 'SHELXS  (Sheldrick, 2008)'
_diffrn_ambient_temperature 153.15
_diffrn_detector 'Rigaku IP'
_diffrn_detector_area_resol_mean 10.0
_diffrn_detector_type RAPID
_diffrn_measured_fraction_theta_full 0.997
_diffrn_measured_fraction_theta_max 0.997
_diffrn_measurement_device_type 'Rigaku R-AXIS RAPID'
_diffrn_measurement_method \w
_diffrn_radiation_collimation 0.3
_diffrn_radiation_monochromator graphite
_diffrn_radiation_probe x-ray
_diffrn_radiation_type MoK\a
_diffrn_radiation_wavelength 0.71075
_diffrn_reflns_av_R_equivalents 0.1636
_diffrn_reflns_av_unetI/netI 0.0899
_diffrn_reflns_Laue_measured_fraction_full 0.997
_diffrn_reflns_Laue_measured_fraction_max 0.997
_diffrn_reflns_limit_h_max 40
_diffrn_reflns_limit_h_min -40
_diffrn_reflns_limit_k_max 18
_diffrn_reflns_limit_k_min -18
_diffrn_reflns_limit_l_max 25
_diffrn_reflns_limit_l_min -24
_diffrn_reflns_number 119367
_diffrn_reflns_point_group_measured_fraction_full 0.997
_diffrn_reflns_point_group_measured_fraction_max 0.997
_diffrn_reflns_theta_full 25.242
_diffrn_reflns_theta_max 27.485
_diffrn_reflns_theta_min 3.095
_diffrn_source 'sealed X-ray tube'
_diffrn_source_target Mo
_diffrn_source_type 'sealed X-ray tube'
_exptl_absorpt_coefficient_mu 0.915
_exptl_absorpt_correction_T_max 1.0000
_exptl_absorpt_correction_T_min 0.6538
_exptl_absorpt_correction_type multi-scan
_exptl_absorpt_process_details 'ABSCOR(Rigaku, 1995)'
_exptl_crystal_colour red
_exptl_crystal_colour_primary red
_exptl_crystal_density_diffrn 1.619
_exptl_crystal_description block
_exptl_crystal_F_000 4208
_exptl_crystal_size_max 0.22
_exptl_crystal_size_mid 0.17
_exptl_crystal_size_min 0.13
_refine_diff_density_max 1.277
_refine_diff_density_min -1.394
_refine_diff_density_rms 0.146
_refine_ls_extinction_coef 0.00083(16)
_refine_ls_extinction_expression Fc^*^=kFc[1+0.001xFc^2^\l^3^/sin(2\q)]^-1/4^
_refine_ls_extinction_method 'SHELXL-2018/3 (Sheldrick 2018)'
_refine_ls_goodness_of_fit_ref 1.050
_refine_ls_hydrogen_treatment constr
_refine_ls_matrix_type full
_refine_ls_number_parameters 560
_refine_ls_number_reflns 9874
_refine_ls_number_restraints 0
_refine_ls_restrained_S_all 1.050
_refine_ls_R_factor_all 0.1433
_refine_ls_R_factor_gt 0.0743
_refine_ls_shift/su_max 0.001
_refine_ls_shift/su_mean 0.000
_refine_ls_structure_factor_coef Fsqd
_refine_ls_weighting_details 'w=1/[\s^2^(Fo^2^)+(0.1240P)^2^+5.2924P] where P=(Fo^2^+2Fc^2^)/3'
_refine_ls_weighting_scheme calc
_refine_ls_wR_factor_gt 0.2127
_refine_ls_wR_factor_ref 0.2496
_reflns_Friedel_coverage 0.000
_reflns_number_gt 4815
_reflns_number_total 9874
_reflns_threshold_expression 'I > 2\s(I)'
_cod_data_source_file d2dt03521a2.cif
_cod_data_source_block shelxl
_cod_depositor_comments 'Adding full bibliography for 7712149--7712153.cif.'
_cod_database_code 7712149
_shelx_shelxl_version_number 2018/3
_shelx_space_group_comment
;
The symmetry employed for this shelxl refinement is uniquely defined
by the following loop, which should always be used as a source of
symmetry information in preference to the above space-group names.
They are only intended as comments.
;
_shelx_estimated_absorpt_t_max 0.890
_shelx_estimated_absorpt_t_min 0.824
_olex2_refinement_description
;
1. Fixed Uiso
 At 1.2 times of:
  All C(H) groups
 At 1.5 times of:
  All C(H,H,H) groups
2.a Aromatic/amide H refined with riding coordinates:
 C21(H21), C22(H22), C20(H20), C30(H30), C29(H29), C28(H28), C27(H27),
 C26(H26), C32(H32), C33(H33), C34(H34), C35(H35), C36(H36), C2(H2), C1(H1),
 C4(H4), C3(H3), C14(H14), C15(H15), C16(H16), C17(H17), C18(H18), C8(H8),
 C9(H9), C10(H10), C11(H11), C12(H12), C19(H19)
2.b Idealised Me refined as rotating group:
 C40(H40A,H40B,H40C), C38(H38A,H38B,H38C), C41(H41A,H41B,H41C), C42(H42A,H42B,
 H42C)
;
_olex2_submission_special_instructions 'No special instructions were received'

loop_
_space_group_symop_operation_xyz
'x, y, z'
'-x+1/2, -y+1/2, z'
'x+1/2, -y, -z+1/2'
'-x, y+1/2, -z+1/2'
'-x, -y, -z'
'x-1/2, y-1/2, -z'
'-x-1/2, y, z-1/2'
'x, -y-1/2, z-1/2'

loop_
_atom_site_label
_atom_site_type_symbol
_atom_site_fract_x
_atom_site_fract_y
_atom_site_fract_z
_atom_site_U_iso_or_equiv
_atom_site_adp_type
_atom_site_occupancy
_atom_site_site_symmetry_order
_atom_site_calc_flag
_atom_site_refinement_flags_posn
_atom_site_refinement_flags_adp
_atom_site_refinement_flags_occupancy
_atom_site_disorder_assembly
_atom_site_disorder_group
Pd1 Pd 0.21852(2) 0.50507(3) 0.28081(3) 0.0379(2) Uani 1 1 d . . . . .
Pd2 Pd 0.21828(2) 0.49624(3) 0.40986(3) 0.0373(2) Uani 1 1 d . . . . .
F6 F 0.23538(19) 0.6793(3) 0.0613(3) 0.0836(16) Uani 1 1 d . . . . .
F5 F 0.21709(18) 0.7807(4) 0.1457(3) 0.0910(19) Uani 1 1 d . . . . .
F3 F 0.3370(2) 0.5815(7) 0.2949(4) 0.139(3) Uani 1 1 d . . . . .
F4 F 0.3549(2) 0.4427(6) 0.2944(4) 0.131(3) Uani 1 1 d . . . . .
F2 F 0.40059(17) 0.5372(5) 0.3408(3) 0.0885(18) Uani 1 1 d . . . . .
F1 F 0.3391(2) 0.5058(6) 0.3966(3) 0.133(4) Uani 1 1 d . . . . .
F7 F 0.28369(18) 0.2790(4) 0.5394(3) 0.0844(17) Uani 1 1 d . . . . .
F8 F 0.23649(17) 0.3223(3) 0.6230(3) 0.0729(14) Uani 1 1 d . . . . .
O1 O 0.4794(2) 0.6327(5) 0.4435(4) 0.083(2) Uani 1 1 d . . . . .
O2 O 0.4868(2) 0.4891(5) 0.4151(4) 0.0776(19) Uani 1 1 d . . . . .
O3 O -0.0161(4) 0.5629(8) 0.3831(5) 0.151(4) Uani 1 1 d . . . A 1
N2 N 0.2042(2) 0.4913(4) 0.5161(3) 0.0458(15) Uani 1 1 d . . . . .
N1 N 0.2061(2) 0.5084(4) 0.1745(3) 0.0466(15) Uani 1 1 d . . . . .
N3 N 0.4682(2) 0.5525(6) 0.4454(4) 0.0603(18) Uani 1 1 d . . . . .
N4 N -0.0200(3) 0.5170(7) 0.3294(6) 0.091(3) Uiso 1 1 d . . . . .
C21 C 0.2509(3) 0.6376(5) 0.3791(4) 0.0477(18) Uani 1 1 d . . . . .
H21 H 0.278065 0.628432 0.400619 0.057 Uiso 1 1 calc R U . . .
C22 C 0.2114(2) 0.6472(5) 0.4138(4) 0.0427(17) Uani 1 1 d . . . . .
H22 H 0.207272 0.646093 0.462419 0.051 Uiso 1 1 calc R U . . .
C23 C 0.1773(2) 0.6593(5) 0.3610(4) 0.0432(17) Uani 1 1 d . . . . .
C20 C 0.2435(2) 0.6439(4) 0.3054(4) 0.0412(17) Uani 1 1 d . . . . .
H20 H 0.265102 0.641517 0.270629 0.049 Uiso 1 1 calc R U . . .
C24 C 0.1346(2) 0.6706(5) 0.3731(4) 0.0446(17) Uani 1 1 d . . . . .
C25 C 0.1030(2) 0.6681(5) 0.3148(4) 0.0486(19) Uani 1 1 d . . . . .
C30 C 0.1042(2) 0.5983(5) 0.2647(4) 0.052(2) Uani 1 1 d . . . . .
H30 H 0.125771 0.551519 0.267001 0.063 Uiso 1 1 calc R U . . .
C29 C 0.0740(3) 0.5965(6) 0.2114(5) 0.063(2) Uani 1 1 d . . . . .
H29 H 0.075528 0.549309 0.177056 0.076 Uiso 1 1 calc R U . . .
C28 C 0.0421(3) 0.6625(7) 0.2082(5) 0.071(3) Uani 1 1 d . . . . .
H28 H 0.021467 0.660693 0.171975 0.086 Uiso 1 1 calc R U . . .
C27 C 0.0400(3) 0.7312(7) 0.2573(5) 0.073(3) Uani 1 1 d . . . . .
H27 H 0.018271 0.777542 0.254118 0.088 Uiso 1 1 calc R U . . .
C26 C 0.0692(3) 0.7338(6) 0.3117(5) 0.059(2) Uani 1 1 d . . . . .
H26 H 0.066405 0.779638 0.346831 0.071 Uiso 1 1 calc R U . . .
C31 C 0.1170(2) 0.6827(5) 0.4421(4) 0.0492(19) Uani 1 1 d . . . . .
C32 C 0.0804(3) 0.6345(6) 0.4612(4) 0.057(2) Uani 1 1 d . . . . .
H32 H 0.065382 0.598588 0.427691 0.068 Uiso 1 1 calc R U . . .
C33 C 0.0650(3) 0.6380(6) 0.5303(5) 0.066(3) Uani 1 1 d . . . . .
H33 H 0.039949 0.603924 0.542835 0.079 Uiso 1 1 calc R U . . .
C34 C 0.0859(3) 0.6900(7) 0.5784(5) 0.075(3) Uani 1 1 d . . . . .
H34 H 0.076263 0.689911 0.625026 0.091 Uiso 1 1 calc R U . . .
C35 C 0.1218(3) 0.7439(6) 0.5590(5) 0.068(3) Uani 1 1 d . . . . .
H35 H 0.135463 0.782841 0.592183 0.082 Uiso 1 1 calc R U . . .
C36 C 0.1372(3) 0.7405(6) 0.4927(4) 0.059(2) Uani 1 1 d . . . . .
H36 H 0.161511 0.777011 0.480173 0.070 Uiso 1 1 calc R U . . .
C2 C 0.2571(3) 0.3696(4) 0.3113(4) 0.0434(17) Uani 1 1 d . . . . .
H2 H 0.283871 0.383816 0.289801 0.052 Uiso 1 1 calc R U . . .
C1 C 0.2187(2) 0.3531(5) 0.2773(4) 0.0426(17) Uani 1 1 d . . . . .
H1 H 0.214875 0.352661 0.228596 0.051 Uiso 1 1 calc R U . . .
C5 C 0.1844(2) 0.3360(5) 0.3295(4) 0.0429(17) Uani 1 1 d . . . . .
C4 C 0.2070(2) 0.3440(5) 0.3963(4) 0.0412(17) Uani 1 1 d . . . . .
H4 H 0.193907 0.337886 0.440512 0.049 Uiso 1 1 calc R U . . .
C3 C 0.2500(2) 0.3619(5) 0.3846(4) 0.0446(17) Uani 1 1 d . . . . .
H3 H 0.271523 0.368148 0.419303 0.054 Uiso 1 1 calc R U . . .
C6 C 0.1414(2) 0.3175(4) 0.3185(4) 0.0432(17) Uani 1 1 d . . . . .
C13 C 0.1232(3) 0.3060(5) 0.2482(4) 0.0482(19) Uani 1 1 d . . . . .
C14 C 0.0839(3) 0.3507(6) 0.2347(5) 0.066(2) Uani 1 1 d . . . . .
H14 H 0.068766 0.381296 0.270789 0.079 Uiso 1 1 calc R U . . .
C15 C 0.0675(3) 0.3498(7) 0.1685(5) 0.075(3) Uani 1 1 d . . . . .
H15 H 0.041443 0.381768 0.158313 0.090 Uiso 1 1 calc R U . . .
C16 C 0.0887(4) 0.3027(8) 0.1180(6) 0.087(4) Uani 1 1 d . . . . .
H16 H 0.076620 0.301365 0.072888 0.105 Uiso 1 1 calc R U . . .
C17 C 0.1278(4) 0.2559(7) 0.1294(5) 0.079(3) Uani 1 1 d . . . . .
H17 H 0.142507 0.225054 0.092900 0.094 Uiso 1 1 calc R U . . .
C18 C 0.1440(3) 0.2567(6) 0.1959(4) 0.060(2) Uani 1 1 d . . . . .
H18 H 0.169580 0.223304 0.206169 0.072 Uiso 1 1 calc R U . . .
C7 C 0.1105(2) 0.3153(5) 0.3768(4) 0.0466(18) Uani 1 1 d . . . . .
C8 C 0.0799(3) 0.2440(6) 0.3803(4) 0.058(2) Uani 1 1 d . . . . .
H8 H 0.080008 0.195717 0.346745 0.070 Uiso 1 1 calc R U . . .
C9 C 0.0494(3) 0.2438(7) 0.4325(5) 0.064(2) Uani 1 1 d . . . . .
H9 H 0.029441 0.193877 0.435425 0.077 Uiso 1 1 calc R U . . .
C10 C 0.0475(3) 0.3138(6) 0.4798(5) 0.061(2) Uani 1 1 d . . . . .
H10 H 0.025967 0.313188 0.514676 0.073 Uiso 1 1 calc R U . . .
C11 C 0.0770(3) 0.3858(6) 0.4768(5) 0.059(2) Uani 1 1 d . . . . .
H11 H 0.075884 0.434833 0.509745 0.071 Uiso 1 1 calc R U . . .
C12 C 0.1080(3) 0.3859(6) 0.4257(4) 0.055(2) Uani 1 1 d . . . . .
H12 H 0.128209 0.435523 0.423856 0.066 Uiso 1 1 calc R U . . .
C19 C 0.2000(2) 0.6540(5) 0.2941(4) 0.0418(17) Uani 1 1 d . . . . .
H19 H 0.186666 0.657078 0.249948 0.050 Uiso 1 1 calc R U . . .
C39 C 0.1922(2) 0.4995(5) 0.5699(4) 0.0452(17) Uani 1 1 d . . . . .
C37 C 0.1956(3) 0.5014(5) 0.1189(4) 0.0495(19) Uani 1 1 d . . . . .
C40 C 0.1775(3) 0.5108(6) 0.6410(4) 0.064(2) Uani 1 1 d . . . . .
H40A H 0.147752 0.488897 0.645028 0.096 Uiso 1 1 calc R U . . .
H40B H 0.178989 0.576697 0.653879 0.096 Uiso 1 1 calc R U . . .
H40C H 0.196052 0.474453 0.671934 0.096 Uiso 1 1 calc R U . . .
C38 C 0.1829(3) 0.4935(5) 0.0475(4) 0.056(2) Uani 1 1 d . . . . .
H38A H 0.201213 0.533870 0.019065 0.083 Uiso 1 1 calc R U . . .
H38B H 0.152759 0.512392 0.042434 0.083 Uiso 1 1 calc R U . . .
H38C H 0.186240 0.428802 0.032303 0.083 Uiso 1 1 calc R U . . .
C41 C 0.4305(3) 0.5267(7) 0.4879(5) 0.078(3) Uani 1 1 d . . . . .
H41A H 0.423092 0.578608 0.518613 0.117 Uiso 1 1 calc R U . . .
H41B H 0.437476 0.471734 0.515726 0.117 Uiso 1 1 calc R U . . .
H41C H 0.405997 0.512831 0.457741 0.117 Uiso 1 1 calc R U . . .
B2 B 0.250000 0.750000 0.1042(7) 0.052(3) Uani 1 2 d S T P . .
B1 B 0.3584(3) 0.5211(9) 0.3369(6) 0.067(3) Uani 1 1 d . . . . .
B3 B 0.250000 0.250000 0.5814(7) 0.057(4) Uani 1 2 d S T P . .
C42 C -0.0522(4) 0.5632(13) 0.2886(9) 0.186(10) Uani 1 1 d . . . B 2
H42A H -0.064835 0.518871 0.255867 0.279 Uiso 1 1 calc R U . B 2
H42B H -0.038882 0.614621 0.263010 0.279 Uiso 1 1 calc R U . B 2
H42C H -0.074766 0.587666 0.318953 0.279 Uiso 1 1 calc R U . B 2
O4 O 0.0019(3) 0.4524(6) 0.3262(5) 0.105(3) Uani 1 1 d . . . C 1

loop_
_atom_site_aniso_label
_atom_site_aniso_U_11
_atom_site_aniso_U_22
_atom_site_aniso_U_33
_atom_site_aniso_U_23
_atom_site_aniso_U_13
_atom_site_aniso_U_12
Pd1 0.0487(4) 0.0360(3) 0.0290(3) -0.0008(2) 0.0003(2) 0.0002(2)
Pd2 0.0478(4) 0.0357(3) 0.0285(3) -0.0008(2) -0.0018(2) 0.0003(2)
F6 0.122(4) 0.066(3) 0.063(4) -0.015(3) 0.017(3) -0.022(3)
F5 0.096(4) 0.117(5) 0.060(4) -0.016(3) 0.013(3) 0.028(3)
F3 0.096(5) 0.245(10) 0.076(5) 0.048(5) 0.010(4) 0.050(6)
F4 0.132(6) 0.158(7) 0.104(6) -0.046(5) 0.023(4) -0.058(5)
F2 0.061(3) 0.152(5) 0.052(3) 0.000(3) 0.000(2) -0.012(3)
F1 0.056(4) 0.298(12) 0.045(3) 0.022(5) 0.004(3) -0.002(4)
F7 0.111(4) 0.087(4) 0.055(3) 0.008(3) 0.000(3) -0.028(3)
F8 0.104(4) 0.054(3) 0.060(3) -0.014(2) -0.015(3) 0.012(3)
O1 0.090(5) 0.072(4) 0.087(5) 0.014(4) -0.009(4) -0.011(4)
O2 0.065(4) 0.101(5) 0.067(4) 0.003(4) -0.002(3) 0.017(4)
O3 0.197(11) 0.159(9) 0.095(8) -0.014(7) -0.006(7) -0.024(8)
N2 0.065(4) 0.040(3) 0.032(3) -0.001(3) -0.001(3) -0.001(3)
N1 0.068(4) 0.039(3) 0.033(3) -0.005(3) -0.006(3) 0.007(3)
N3 0.060(5) 0.079(5) 0.041(4) 0.009(4) -0.004(3) 0.003(4)
C21 0.057(5) 0.042(4) 0.044(5) -0.005(4) -0.005(4) -0.005(3)
C22 0.059(5) 0.032(3) 0.037(4) -0.004(3) 0.005(3) -0.005(3)
C23 0.059(5) 0.037(4) 0.034(4) 0.000(3) 0.002(3) 0.001(3)
C20 0.049(4) 0.029(3) 0.045(4) 0.000(3) -0.001(3) 0.000(3)
C24 0.053(5) 0.039(4) 0.042(5) 0.002(3) -0.004(4) 0.003(3)
C25 0.060(5) 0.043(4) 0.043(5) 0.006(3) -0.007(4) 0.002(4)
C30 0.058(5) 0.047(4) 0.052(5) -0.002(4) -0.010(4) -0.008(4)
C29 0.077(6) 0.058(5) 0.055(6) 0.008(4) -0.018(5) -0.010(5)
C28 0.070(6) 0.090(7) 0.054(6) 0.018(5) -0.018(5) -0.008(5)
C27 0.067(6) 0.076(7) 0.076(7) 0.013(5) -0.015(5) 0.009(5)
C26 0.060(5) 0.064(5) 0.055(5) 0.000(4) 0.000(4) 0.014(4)
C31 0.057(5) 0.051(4) 0.039(4) 0.004(3) -0.002(4) 0.017(4)
C32 0.058(5) 0.060(5) 0.052(5) 0.005(4) 0.008(4) 0.010(4)
C33 0.062(6) 0.073(6) 0.064(6) 0.017(5) 0.025(5) 0.017(4)
C34 0.091(7) 0.089(7) 0.047(6) 0.006(5) 0.020(5) 0.031(6)
C35 0.095(7) 0.065(6) 0.045(5) -0.007(4) 0.007(5) 0.014(5)
C36 0.071(5) 0.055(5) 0.050(5) -0.008(4) 0.004(4) 0.010(4)
C2 0.058(5) 0.031(4) 0.041(4) 0.001(3) -0.003(4) -0.001(3)
C1 0.065(5) 0.037(4) 0.026(4) -0.003(3) 0.005(3) 0.005(3)
C5 0.063(5) 0.033(4) 0.033(4) -0.003(3) -0.002(4) 0.002(3)
C4 0.061(5) 0.034(4) 0.028(4) 0.001(3) 0.002(3) 0.006(3)
C3 0.051(4) 0.037(4) 0.045(4) -0.009(3) -0.004(4) -0.001(3)
C6 0.061(5) 0.030(4) 0.038(4) 0.004(3) -0.002(4) -0.002(3)
C13 0.061(5) 0.043(4) 0.040(4) 0.004(3) -0.020(4) -0.009(4)
C14 0.069(6) 0.068(6) 0.061(6) 0.005(5) -0.015(5) -0.009(5)
C15 0.096(7) 0.072(6) 0.059(6) 0.012(5) -0.036(6) -0.007(6)
C16 0.120(9) 0.086(7) 0.056(7) 0.023(6) -0.046(7) -0.038(7)
C17 0.110(8) 0.071(6) 0.054(6) -0.004(5) -0.031(6) -0.029(6)
C18 0.088(6) 0.048(4) 0.043(5) -0.005(4) -0.008(4) -0.011(4)
C7 0.058(5) 0.044(4) 0.038(4) 0.006(3) -0.013(4) -0.004(4)
C8 0.066(5) 0.062(5) 0.046(5) 0.011(4) -0.006(4) -0.008(4)
C9 0.059(5) 0.076(6) 0.059(6) 0.022(5) -0.004(4) -0.011(4)
C10 0.051(5) 0.074(6) 0.059(6) 0.017(5) -0.002(4) 0.007(4)
C11 0.066(6) 0.061(5) 0.050(5) 0.004(4) 0.000(4) 0.008(4)
C12 0.048(5) 0.059(5) 0.057(5) 0.008(4) 0.000(4) 0.003(4)
C19 0.061(5) 0.034(4) 0.030(4) -0.002(3) 0.001(3) -0.006(3)
C39 0.054(5) 0.044(4) 0.038(4) -0.004(4) 0.004(3) 0.006(3)
C37 0.059(5) 0.043(4) 0.047(5) 0.004(4) 0.007(4) 0.008(4)
C40 0.081(7) 0.066(6) 0.045(5) 0.005(4) 0.006(4) 0.002(4)
C38 0.065(5) 0.071(5) 0.032(4) 0.002(4) -0.009(4) 0.003(4)
C41 0.052(5) 0.115(8) 0.066(6) 0.011(6) 0.005(5) -0.008(5)
B2 0.068(9) 0.043(7) 0.045(8) 0.000 0.000 0.007(6)
B1 0.042(6) 0.101(9) 0.057(7) 0.008(6) 0.001(5) -0.004(5)
B3 0.087(11) 0.045(7) 0.040(7) 0.000 0.000 -0.009(7)
C42 0.084(9) 0.28(2) 0.198(17) 0.163(17) -0.083(10) -0.069(12)
O4 0.100(6) 0.095(5) 0.119(7) 0.009(5) 0.024(5) 0.040(5)

loop_
_atom_type_symbol
_atom_type_description
_atom_type_scat_dispersion_real
_atom_type_scat_dispersion_imag
_atom_type_scat_source
C C 0.0033 0.0016 'International Tables Vol C Tables 4.2.6.8 and 6.1.1.4'
H H 0.0000 0.0000 'International Tables Vol C Tables 4.2.6.8 and 6.1.1.4'
B B 0.0013 0.0007 'International Tables Vol C Tables 4.2.6.8 and 6.1.1.4'
F F 0.0171 0.0103 'International Tables Vol C Tables 4.2.6.8 and 6.1.1.4'
N N 0.0061 0.0033 'International Tables Vol C Tables 4.2.6.8 and 6.1.1.4'
O O 0.0106 0.0060 'International Tables Vol C Tables 4.2.6.8 and 6.1.1.4'
Pd Pd -0.9988 1.0072 'International Tables Vol C Tables 4.2.6.8 and 6.1.1.4'

loop_
_geom_angle_atom_site_label_1
_geom_angle_atom_site_label_2
_geom_angle_atom_site_label_3
_geom_angle
_geom_angle_site_symmetry_1
_geom_angle_site_symmetry_3
_geom_angle_publ_flag
N1 Pd1 Pd2 169.1(2) . . ?
N1 Pd1 C20 104.9(2) . . ?
N1 Pd1 C2 111.0(2) . . ?
N1 Pd1 C1 89.6(2) . . ?
N1 Pd1 C19 92.5(2) . . ?
C20 Pd1 Pd2 80.26(19) . . ?
C20 Pd1 C2 121.1(3) . . ?
C20 Pd1 C19 36.2(3) . . ?
C2 Pd1 Pd2 73.15(18) . . ?
C1 Pd1 Pd2 88.86(19) . . ?
C1 Pd1 C20 156.2(3) . . ?
C1 Pd1 C2 35.1(2) . . ?
C1 Pd1 C19 164.4(3) . . ?
C19 Pd1 Pd2 86.16(18) . . ?
C19 Pd1 C2 153.2(3) . . ?
N2 Pd2 Pd1 168.18(19) . . ?
N2 Pd2 C21 111.5(2) . . ?
N2 Pd2 C22 88.8(2) . . ?
N2 Pd2 C4 92.8(2) . . ?
N2 Pd2 C3 106.1(3) . . ?
C21 Pd2 Pd1 72.64(19) . . ?
C22 Pd2 Pd1 89.10(19) . . ?
C22 Pd2 C21 35.9(3) . . ?
C22 Pd2 C4 164.5(3) . . ?
C22 Pd2 C3 156.2(3) . . ?
C4 Pd2 Pd1 86.17(18) . . ?
C4 Pd2 C21 152.5(3) . . ?
C3 Pd2 Pd1 79.8(2) . . ?
C3 Pd2 C21 120.3(3) . . ?
C3 Pd2 C4 36.1(3) . . ?
C39 N2 Pd2 168.8(6) . . ?
C37 N1 Pd1 171.0(7) . . ?
O1 N3 O2 124.0(8) . . ?
O1 N3 C41 119.0(9) . . ?
O2 N3 C41 117.0(8) . . ?
O4 N4 O3 114.6(12) . . ?
Pd2 C21 H21 98.7 . . ?
C22 C21 Pd2 65.6(4) . . ?
C22 C21 H21 125.5 . . ?
C22 C21 C20 109.0(7) . . ?
C20 C21 Pd2 103.7(4) . . ?
C20 C21 H21 125.5 . . ?
Pd2 C22 H22 91.8 . . ?
C21 C22 Pd2 78.5(4) . . ?
C21 C22 H22 126.1 . . ?
C21 C22 C23 107.9(7) . . ?
C23 C22 Pd2 99.4(4) . . ?
C23 C22 H22 126.1 . . ?
C24 C23 C22 126.5(7) . . ?
C24 C23 C19 128.6(7) . . ?
C19 C23 C22 104.8(6) . . ?
Pd1 C20 H20 93.6 . . ?
C21 C20 Pd1 102.3(4) . . ?
C21 C20 H20 125.7 . . ?
C19 C20 Pd1 73.4(4) . . ?
C19 C20 C21 108.6(7) . . ?
C19 C20 H20 125.7 . . ?
C23 C24 C25 120.6(7) . . ?
C23 C24 C31 122.6(7) . . ?
C31 C24 C25 116.7(7) . . ?
C30 C25 C24 121.5(7) . . ?
C30 C25 C26 118.1(7) . . ?
C26 C25 C24 120.2(7) . . ?
C25 C30 H30 119.7 . . ?
C29 C30 C25 120.6(8) . . ?
C29 C30 H30 119.7 . . ?
C30 C29 H29 119.8 . . ?
C28 C29 C30 120.3(9) . . ?
C28 C29 H29 119.8 . . ?
C29 C28 H28 120.0 . . ?
C27 C28 C29 120.1(9) . . ?
C27 C28 H28 120.0 . . ?
C28 C27 H27 119.6 . . ?
C28 C27 C26 120.9(9) . . ?
C26 C27 H27 119.6 . . ?
C25 C26 H26 120.1 . . ?
C27 C26 C25 119.9(8) . . ?
C27 C26 H26 120.1 . . ?
C32 C31 C24 119.6(7) . . ?
C32 C31 C36 118.1(8) . . ?
C36 C31 C24 122.3(7) . . ?
C31 C32 H32 119.7 . . ?
C31 C32 C33 120.7(9) . . ?
C33 C32 H32 119.7 . . ?
C32 C33 H33 119.9 . . ?
C34 C33 C32 120.2(9) . . ?
C34 C33 H33 119.9 . . ?
C33 C34 H34 120.0 . . ?
C33 C34 C35 119.9(9) . . ?
C35 C34 H34 120.0 . . ?
C34 C35 H35 119.8 . . ?
C36 C35 C34 120.3(9) . . ?
C36 C35 H35 119.8 . . ?
C31 C36 H36 119.7 . . ?
C35 C36 C31 120.6(8) . . ?
C35 C36 H36 119.7 . . ?
Pd1 C2 H2 99.0 . . ?
C1 C2 Pd1 65.5(4) . . ?
C1 C2 H2 125.6 . . ?
C1 C2 C3 108.9(6) . . ?
C3 C2 Pd1 103.4(5) . . ?
C3 C2 H2 125.6 . . ?
Pd1 C1 H1 92.1 . . ?
C2 C1 Pd1 79.4(4) . . ?
C2 C1 H1 125.6 . . ?
C2 C1 C5 108.9(6) . . ?
C5 C1 Pd1 98.2(4) . . ?
C5 C1 H1 125.6 . . ?
C4 C5 C1 104.0(6) . . ?
C6 C5 C1 128.4(7) . . ?
C6 C5 C4 127.6(7) . . ?
Pd2 C4 H4 93.0 . . ?
C5 C4 Pd2 104.7(4) . . ?
C5 C4 H4 125.4 . . ?
C3 C4 Pd2 71.6(4) . . ?
C3 C4 C5 109.3(6) . . ?
C3 C4 H4 125.4 . . ?
Pd2 C3 H3 94.3 . . ?
C2 C3 Pd2 102.6(5) . . ?
C2 C3 H3 125.5 . . ?
C4 C3 Pd2 72.3(4) . . ?
C4 C3 C2 108.9(7) . . ?
C4 C3 H3 125.5 . . ?
C5 C6 C13 122.3(7) . . ?
C5 C6 C7 120.9(7) . . ?
C7 C6 C13 116.6(7) . . ?
C14 C13 C6 116.9(8) . . ?
C18 C13 C6 123.1(7) . . ?
C18 C13 C14 120.0(8) . . ?
C13 C14 H14 120.3 . . ?
C15 C14 C13 119.4(9) . . ?
C15 C14 H14 120.3 . . ?
C14 C15 H15 120.3 . . ?
C16 C15 C14 119.5(10) . . ?
C16 C15 H15 120.3 . . ?
C15 C16 H16 118.5 . . ?
C15 C16 C17 123.0(9) . . ?
C17 C16 H16 118.5 . . ?
C16 C17 H17 121.4 . . ?
C18 C17 C16 117.1(10) . . ?
C18 C17 H17 121.4 . . ?
C13 C18 H18 119.6 . . ?
C17 C18 C13 120.9(9) . . ?
C17 C18 H18 119.6 . . ?
C8 C7 C6 119.5(7) . . ?
C12 C7 C6 122.6(7) . . ?
C12 C7 C8 117.7(8) . . ?
C7 C8 H8 120.0 . . ?
C9 C8 C7 120.0(8) . . ?
C9 C8 H8 120.0 . . ?
C8 C9 H9 119.4 . . ?
C10 C9 C8 121.3(8) . . ?
C10 C9 H9 119.4 . . ?
C9 C10 H10 120.1 . . ?
C9 C10 C11 119.8(8) . . ?
C11 C10 H10 120.1 . . ?
C10 C11 H11 120.3 . . ?
C12 C11 C10 119.4(8) . . ?
C12 C11 H11 120.3 . . ?
C7 C12 H12 119.1 . . ?
C11 C12 C7 121.7(8) . . ?
C11 C12 H12 119.1 . . ?
Pd1 C19 H19 93.1 . . ?
C23 C19 Pd1 105.9(4) . . ?
C23 C19 H19 125.2 . . ?
C20 C19 Pd1 70.4(4) . . ?
C20 C19 C23 109.6(6) . . ?
C20 C19 H19 125.2 . . ?
N2 C39 C40 178.5(9) . . ?
N1 C37 C38 178.8(10) . . ?
C39 C40 H40A 109.5 . . ?
C39 C40 H40B 109.5 . . ?
C39 C40 H40C 109.5 . . ?
H40A C40 H40B 109.5 . . ?
H40A C40 H40C 109.5 . . ?
H40B C40 H40C 109.5 . . ?
C37 C38 H38A 109.5 . . ?
C37 C38 H38B 109.5 . . ?
C37 C38 H38C 109.5 . . ?
H38A C38 H38B 109.5 . . ?
H38A C38 H38C 109.5 . . ?
H38B C38 H38C 109.5 . . ?
N3 C41 H41A 109.5 . . ?
N3 C41 H41B 109.5 . . ?
N3 C41 H41C 109.5 . . ?
H41A C41 H41B 109.5 . . ?
H41A C41 H41C 109.5 . . ?
H41B C41 H41C 109.5 . . ?
F6 B2 F6 106.6(10) . 2_565 ?
F5 B2 F6 110.9(4) . 2_565 ?
F5 B2 F6 110.0(4) 2_565 2_565 ?
F5 B2 F6 110.0(4) . . ?
F5 B2 F6 110.9(4) 2_565 . ?
F5 B2 F5 108.4(11) . 2_565 ?
F3 B1 F4 97.2(9) . . ?
F2 B1 F3 113.6(10) . . ?
F2 B1 F4 104.4(9) . . ?
F1 B1 F3 114.1(9) . . ?
F1 B1 F4 110.2(10) . . ?
F1 B1 F2 115.2(9) . . ?
F7 B3 F7 108.4(11) . 2 ?
F8 B3 F7 109.8(3) . 2 ?
F8 B3 F7 110.1(3) . . ?
F8 B3 F7 109.8(3) 2 . ?
F8 B3 F7 110.1(3) 2 2 ?
F8 B3 F8 108.7(10) . 2 ?
N4 C42 H42A 109.5 . . ?
N4 C42 H42B 109.5 . . ?
N4 C42 H42C 109.5 . . ?
H42A C42 H42B 109.5 . . ?
H42A C42 H42C 109.5 . . ?
H42B C42 H42C 109.5 . . ?

loop_
_geom_bond_atom_site_label_1
_geom_bond_atom_site_label_2
_geom_bond_distance
_geom_bond_site_symmetry_2
_geom_bond_publ_flag
Pd1 Pd2 2.4992(8) . ?
Pd1 N1 2.093(7) . ?
Pd1 C20 2.193(6) . ?
Pd1 C2 2.361(7) . ?
Pd1 C1 2.185(7) . ?
Pd1 C19 2.231(7) . ?
Pd2 N2 2.102(6) . ?
Pd2 C21 2.346(7) . ?
Pd2 C22 2.181(7) . ?
Pd2 C4 2.230(7) . ?
Pd2 C3 2.222(7) . ?
F6 B2 1.387(9) . ?
F5 B2 1.372(9) . ?
F3 B1 1.361(13) . ?
F4 B1 1.397(14) . ?
F2 B1 1.333(11) . ?
F1 B1 1.319(12) . ?
F7 B3 1.388(9) . ?
F8 B3 1.380(9) . ?
O1 N3 1.205(9) . ?
O2 N3 1.227(9) . ?
O3 N4 1.236(12) . ?
N2 C39 1.112(9) . ?
N1 C37 1.127(10) . ?
N3 C41 1.476(11) . ?
N4 C42 1.436(14) . ?
N4 O4 1.152(11) . ?
C21 H21 0.9500 . ?
C21 C22 1.404(10) . ?
C21 C20 1.447(11) . ?
C22 H22 0.9500 . ?
C22 C23 1.480(10) . ?
C23 C24 1.355(10) . ?
C23 C19 1.477(10) . ?
C20 H20 0.9500 . ?
C20 C19 1.375(10) . ?
C24 C25 1.494(10) . ?
C24 C31 1.453(11) . ?
C25 C30 1.395(10) . ?
C25 C26 1.412(10) . ?
C30 H30 0.9500 . ?
C30 C29 1.393(11) . ?
C29 H29 0.9500 . ?
C29 C28 1.374(12) . ?
C28 H28 0.9500 . ?
C28 C27 1.370(13) . ?
C27 H27 0.9500 . ?
C27 C26 1.389(12) . ?
C26 H26 0.9500 . ?
C31 C32 1.381(11) . ?
C31 C36 1.428(11) . ?
C32 H32 0.9500 . ?
C32 C33 1.421(12) . ?
C33 H33 0.9500 . ?
C33 C34 1.358(13) . ?
C34 H34 0.9500 . ?
C34 C35 1.410(13) . ?
C35 H35 0.9500 . ?
C35 C36 1.371(11) . ?
C36 H36 0.9500 . ?
C2 H2 0.9500 . ?
C2 C1 1.382(10) . ?
C2 C3 1.439(11) . ?
C1 H1 0.9500 . ?
C1 C5 1.487(10) . ?
C5 C4 1.475(10) . ?
C5 C6 1.377(10) . ?
C4 H4 0.9500 . ?
C4 C3 1.380(10) . ?
C3 H3 0.9500 . ?
C6 C13 1.482(10) . ?
C6 C7 1.481(11) . ?
C13 C14 1.402(11) . ?
C13 C18 1.393(11) . ?
C14 H14 0.9500 . ?
C14 C15 1.377(12) . ?
C15 H15 0.9500 . ?
C15 C16 1.361(15) . ?
C16 H16 0.9500 . ?
C16 C17 1.403(14) . ?
C17 H17 0.9500 . ?
C17 C18 1.382(12) . ?
C18 H18 0.9500 . ?
C7 C8 1.400(10) . ?
C7 C12 1.388(11) . ?
C8 H8 0.9500 . ?
C8 C9 1.384(12) . ?
C9 H9 0.9500 . ?
C9 C10 1.360(12) . ?
C10 H10 0.9500 . ?
C10 C11 1.382(11) . ?
C11 H11 0.9500 . ?
C11 C12 1.382(11) . ?
C12 H12 0.9500 . ?
C19 H19 0.9500 . ?
C39 C40 1.457(11) . ?
C37 C38 1.442(11) . ?
C40 H40A 0.9800 . ?
C40 H40B 0.9800 . ?
C40 H40C 0.9800 . ?
C38 H38A 0.9800 . ?
C38 H38B 0.9800 . ?
C38 H38C 0.9800 . ?
C41 H41A 0.9800 . ?
C41 H41B 0.9800 . ?
C41 H41C 0.9800 . ?
C42 H42A 0.9800 . ?
C42 H42B 0.9800 . ?
C42 H42C 0.9800 . ?

loop_
_geom_torsion_atom_site_label_1
_geom_torsion_atom_site_label_2
_geom_torsion_atom_site_label_3
_geom_torsion_atom_site_label_4
_geom_torsion
_geom_torsion_site_symmetry_1
_geom_torsion_site_symmetry_2
_geom_torsion_site_symmetry_3
_geom_torsion_site_symmetry_4
_geom_torsion_publ_flag
Pd1 C20 C19 C23 100.5(5) . . . . ?
Pd1 C2 C1 C5 -95.1(5) . . . . ?
Pd1 C2 C3 Pd2 -9.2(5) . . . . ?
Pd1 C2 C3 C4 66.1(6) . . . . ?
Pd1 C1 C5 C4 -81.7(5) . . . . ?
Pd1 C1 C5 C6 97.9(7) . . . . ?
Pd2 C21 C22 C23 -96.3(5) . . . . ?
Pd2 C21 C20 Pd1 -9.9(5) . . . . ?
Pd2 C21 C20 C19 66.5(6) . . . . ?
Pd2 C22 C23 C24 99.0(7) . . . . ?
Pd2 C22 C23 C19 -79.7(5) . . . . ?
Pd2 C4 C3 C2 -97.6(5) . . . . ?
C21 C22 C23 C24 179.8(7) . . . . ?
C21 C22 C23 C19 1.1(8) . . . . ?
C21 C20 C19 Pd1 -97.7(5) . . . . ?
C21 C20 C19 C23 2.8(7) . . . . ?
C22 C21 C20 Pd1 -78.4(6) . . . . ?
C22 C21 C20 C19 -2.1(8) . . . . ?
C22 C23 C24 C25 -171.0(6) . . . . ?
C22 C23 C24 C31 7.1(12) . . . . ?
C22 C23 C19 Pd1 72.0(6) . . . . ?
C22 C23 C19 C20 -2.4(8) . . . . ?
C23 C24 C25 C30 47.2(11) . . . . ?
C23 C24 C25 C26 -136.9(8) . . . . ?
C23 C24 C31 C32 -135.7(8) . . . . ?
C23 C24 C31 C36 41.9(11) . . . . ?
C20 C21 C22 Pd2 96.8(5) . . . . ?
C20 C21 C22 C23 0.5(8) . . . . ?
C24 C23 C19 Pd1 -106.7(8) . . . . ?
C24 C23 C19 C20 178.9(7) . . . . ?
C24 C25 C30 C29 179.1(7) . . . . ?
C24 C25 C26 C27 179.8(8) . . . . ?
C24 C31 C32 C33 173.9(7) . . . . ?
C24 C31 C36 C35 -174.3(7) . . . . ?
C25 C24 C31 C32 42.4(10) . . . . ?
C25 C24 C31 C36 -139.9(7) . . . . ?
C25 C30 C29 C28 -1.3(13) . . . . ?
C30 C25 C26 C27 -4.1(12) . . . . ?
C30 C29 C28 C27 0.5(14) . . . . ?
C29 C28 C27 C26 -1.6(15) . . . . ?
C28 C27 C26 C25 3.5(14) . . . . ?
C26 C25 C30 C29 3.1(12) . . . . ?
C31 C24 C25 C30 -131.0(8) . . . . ?
C31 C24 C25 C26 44.9(10) . . . . ?
C31 C32 C33 C34 0.8(12) . . . . ?
C32 C31 C36 C35 3.4(11) . . . . ?
C32 C33 C34 C35 2.9(13) . . . . ?
C33 C34 C35 C36 -3.4(14) . . . . ?
C34 C35 C36 C31 0.2(13) . . . . ?
C36 C31 C32 C33 -3.9(11) . . . . ?
C2 C1 C5 C4 -0.2(8) . . . . ?
C2 C1 C5 C6 179.4(7) . . . . ?
C1 C2 C3 Pd2 -77.6(6) . . . . ?
C1 C2 C3 C4 -2.2(8) . . . . ?
C1 C5 C4 Pd2 74.1(6) . . . . ?
C1 C5 C4 C3 -1.2(8) . . . . ?
C1 C5 C6 C13 4.0(11) . . . . ?
C1 C5 C6 C7 -171.3(6) . . . . ?
C5 C4 C3 Pd2 99.7(5) . . . . ?
C5 C4 C3 C2 2.1(8) . . . . ?
C5 C6 C13 C14 -135.9(8) . . . . ?
C5 C6 C13 C18 41.5(10) . . . . ?
C5 C6 C7 C8 -136.2(7) . . . . ?
C5 C6 C7 C12 49.6(10) . . . . ?
C4 C5 C6 C13 -176.5(6) . . . . ?
C4 C5 C6 C7 8.2(11) . . . . ?
C3 C2 C1 Pd1 96.5(5) . . . . ?
C3 C2 C1 C5 1.4(8) . . . . ?
C6 C5 C4 Pd2 -105.5(7) . . . . ?
C6 C5 C4 C3 179.2(7) . . . . ?
C6 C13 C14 C15 173.9(8) . . . . ?
C6 C13 C18 C17 -173.3(7) . . . . ?
C6 C7 C8 C9 -176.6(7) . . . . ?
C6 C7 C12 C11 175.3(7) . . . . ?
C13 C6 C7 C8 48.2(9) . . . . ?
C13 C6 C7 C12 -126.0(8) . . . . ?
C13 C14 C15 C16 2.4(14) . . . . ?
C14 C13 C18 C17 4.0(12) . . . . ?
C14 C15 C16 C17 -1.6(16) . . . . ?
C15 C16 C17 C18 1.9(14) . . . . ?
C16 C17 C18 C13 -3.1(12) . . . . ?
C18 C13 C14 C15 -3.6(12) . . . . ?
C7 C6 C13 C14 39.7(9) . . . . ?
C7 C6 C13 C18 -142.9(7) . . . . ?
C7 C8 C9 C10 2.4(13) . . . . ?
C8 C7 C12 C11 1.0(12) . . . . ?
C8 C9 C10 C11 -1.3(13) . . . . ?
C9 C10 C11 C12 0.2(12) . . . . ?
C10 C11 C12 C7 0.0(12) . . . . ?
C12 C7 C8 C9 -2.2(11) . . . . ?
C19 C23 C24 C25 7.4(12) . . . . ?
C19 C23 C24 C31 -174.5(7) . . . . ?
